data_4036595
loop_
_publ_author_name
'Tabata, Hidetsugu'
'Yoneda, Tetsuya'
'Tasaka, Tomohiko'
'Ito, Shigekazu'
'Oshitari, Tetsuta'
'Takahashi, Hideyo'
'Natsugari, Hideaki'

_publ_section_title
;
 Stereochemistry of N-Benzoyl-5-substituted-1-benzazepines Revisited:
 Synthesis of the Conformationally Biased Derivatives and Revision of the
 Reported Structure.
;
_journal_issue 8
_journal_name_full 'The Journal of organic chemistry'
_journal_page_first 3136
_journal_page_last 3148
_journal_paper_doi 10.1021/acs.joc.5b02900
_journal_volume 81
_journal_year 2016
_chemical_formula_moiety 'C18 H18 Cl N O'
_chemical_formula_sum 'C18 H18 Cl N O'
_chemical_formula_weight 299.80
_space_group_IT_number 2
_space_group_name_Hall '-P 1'
_space_group_name_H-M_alt 'P -1'
_symmetry_cell_setting triclinic
_symmetry_Int_Tables_number 2
_symmetry_space_group_name_Hall '-P 1'
_symmetry_space_group_name_H-M 'P -1'
_atom_sites_solution_hydrogens geom
_atom_sites_solution_primary direct
_atom_sites_solution_secondary difmap
_cell_angle_alpha 84.4167(8)
_cell_angle_beta 89.6078(9)
_cell_angle_gamma 78.8942(9)
_cell_formula_units_Z 4
_cell_length_a 9.43615(17)
_cell_length_b 9.54443(17)
_cell_length_c 17.4522(4)
_cell_measurement_reflns_used 12429
_cell_measurement_temperature 173
_cell_measurement_theta_max 68.20
_cell_measurement_theta_min 4.75
_cell_volume 1534.93(5)
_computing_cell_refinement 'RAPID AUTO'
_computing_data_collection 'RAPID AUTO (Rigaku, ????)'
_computing_data_reduction 'RAPID AUTO'
_computing_molecular_graphics 'CrystalStructure 4.0'
_computing_publication_material 'CrystalStructure 4.0 (Rigaku, 2010)'
_computing_structure_refinement 'CRYSTALS (Carruthers, et al., 1999)'
_computing_structure_solution 'SIR92 (Altomare, et al., 1994)'
_diffrn_ambient_temperature 173
_diffrn_detector_area_resol_mean 10.000
_diffrn_measured_fraction_theta_full 0.979
_diffrn_measured_fraction_theta_max 0.979
_diffrn_measurement_device_type 'Rigaku R-AXIS RAPID'
_diffrn_measurement_method \w
_diffrn_radiation_type 'Cu K\a'
_diffrn_radiation_wavelength 1.54187
_diffrn_reflns_av_R_equivalents 0.0566
_diffrn_reflns_limit_h_max 11
_diffrn_reflns_limit_h_min -11
_diffrn_reflns_limit_k_max 11
_diffrn_reflns_limit_k_min -11
_diffrn_reflns_limit_l_max 21
_diffrn_reflns_limit_l_min -21
_diffrn_reflns_number 18154
_diffrn_reflns_theta_full 68.22
_diffrn_reflns_theta_max 68.21
_diffrn_standards_number 0
_exptl_absorpt_coefficient_mu 2.176
_exptl_absorpt_correction_T_max 0.804
_exptl_absorpt_correction_T_min 0.648
_exptl_absorpt_correction_type multi-scan
_exptl_absorpt_process_details 'ABSCOR (Rigaku, 1995)'
_exptl_crystal_colour colorless
_exptl_crystal_density_diffrn 1.297
_exptl_crystal_density_method 'not measured'
_exptl_crystal_description block
_exptl_crystal_F_000 632.00
_exptl_crystal_size_max 0.200
_exptl_crystal_size_mid 0.200
_exptl_crystal_size_min 0.100
_refine_diff_density_max 0.408
_refine_diff_density_min -0.438
_refine_ls_extinction_coef 13(5)
_refine_ls_extinction_method 'Larson (1970) Crystallographic Computing eq. 22'
_refine_ls_goodness_of_fit_ref 1.146
_refine_ls_hydrogen_treatment constr
_refine_ls_number_parameters 416
_refine_ls_number_reflns 5510
_refine_ls_R_factor_gt 0.0518
_refine_ls_shift/su_max 0.000
_refine_ls_structure_factor_coef F
_refine_ls_weighting_details 'w = 1/[0.0010Fo^2^ + 1.0000\s(Fo^2^)]'
_refine_ls_weighting_scheme calc
_refine_ls_wR_factor_ref 0.0772
_reflns_number_gt 3446
_reflns_number_total 5510
_reflns_threshold_expression F>2.0\s(F)
_cod_data_source_file jo5b02900_si_002.cif
_cod_data_source_block 150302
_cod_original_cell_volume 1534.92(5)
_cod_database_code 4036595

loop_
_symmetry_equiv_pos_site_id
_symmetry_equiv_pos_as_xyz
1 +X,+Y,+Z
2 -X,-Y,-Z

loop_
_atom_site_label
_atom_site_type_symbol
_atom_site_fract_x
_atom_site_fract_y
_atom_site_fract_z
_atom_site_U_iso_or_equiv
_atom_site_adp_type
_atom_site_occupancy
_atom_site_symmetry_multiplicity
_atom_site_calc_flag
_atom_site_refinement_flags
Cl1 Cl 0.16829(8) 1.30424(7) 0.25983(4) 0.0515(3) Uani 1.0 2 d .
Cl2 Cl 0.18727(8) 0.69242(8) 0.23015(4) 0.0598(3) Uani 1.0 2 d .
O1 O 0.53800(18) 1.28059(18) 0.39109(10) 0.0455(6) Uani 1.0 2 d .
O2 O 0.3215(2) 0.38693(18) 0.09742(11) 0.0560(7) Uani 1.0 2 d .
N1 N 0.2989(2) 1.3107(2) 0.41507(11) 0.0324(7) Uani 1.0 2 d .
N2 N 0.2493(3) 0.6251(3) 0.06776(12) 0.0393(7) Uani 1.0 2 d .
C1 C 0.1744(3) 1.2516(3) 0.56176(15) 0.0401(9) Uani 1.0 2 d .
C2 C 0.1926(3) 1.4072(3) 0.56934(15) 0.0421(9) Uani 1.0 2 d .
C3 C 0.3106(3) 1.4595(3) 0.52201(15) 0.0415(9) Uani 1.0 2 d .
C4 C 0.2959(3) 1.4575(3) 0.43608(15) 0.0399(9) Uani 1.0 2 d .
C5 C 0.1637(3) 1.2650(3) 0.41614(15) 0.0314(8) Uani 1.0 2 d .
C6 C 0.0916(3) 1.2588(3) 0.34683(15) 0.0361(8) Uani 1.0 2 d .
C7 C -0.0415(3) 1.2189(3) 0.34674(18) 0.0443(9) Uani 1.0 2 d .
C8 C -0.1054(3) 1.1900(3) 0.41562(19) 0.0498(10) Uani 1.0 2 d .
C9 C -0.0368(3) 1.1987(3) 0.48493(16) 0.0436(9) Uani 1.0 2 d .
C10 C 0.0979(3) 1.2378(3) 0.48623(15) 0.0345(8) Uani 1.0 2 d .
C11 C 0.1023(3) 1.1945(3) 0.63292(16) 0.0587(11) Uani 1.0 2 d .
C12 C 0.4273(3) 1.2307(3) 0.39485(14) 0.0339(8) Uani 1.0 2 d .
C13 C 0.4308(3) 1.0793(3) 0.37674(14) 0.0316(8) Uani 1.0 2 d .
C14 C 0.5085(3) 1.0364(3) 0.31274(15) 0.0447(9) Uani 1.0 2 d .
C15 C 0.5223(3) 0.8975(3) 0.29331(16) 0.0506(10) Uani 1.0 2 d .
C16 C 0.4606(3) 0.7990(3) 0.33884(16) 0.0456(9) Uani 1.0 2 d .
C17 C 0.3870(3) 0.8394(3) 0.40349(15) 0.0433(9) Uani 1.0 2 d .
C18 C 0.3698(3) 0.9792(3) 0.42243(15) 0.0376(8) Uani 1.0 2 d .
C19 C 0.2755(3) 0.8199(3) -0.05890(16) 0.0495(10) Uani 1.0 2 d .
C20 C 0.1235(4) 0.7948(4) -0.08090(16) 0.0575(11) Uani 1.0 2 d .
C21 C 0.0398(3) 0.7291(3) -0.01639(17) 0.0542(10) Uani 1.0 2 d .
C22 C 0.1202(3) 0.5995(3) 0.02938(16) 0.0508(10) Uani 1.0 2 d .
C23 C 0.2528(3) 0.7692(3) 0.08270(15) 0.0370(8) Uani 1.0 2 d .
C24 C 0.2297(3) 0.8134(3) 0.15646(15) 0.0413(9) Uani 1.0 2 d .
C25 C 0.2387(3) 0.9511(3) 0.17119(17) 0.0502(10) Uani 1.0 2 d .
C26 C 0.2676(3) 1.0466(3) 0.11172(19) 0.0516(10) Uani 1.0 2 d .
C27 C 0.2830(3) 1.0068(3) 0.03773(18) 0.0487(10) Uani 1.0 2 d .
C28 C 0.2727(3) 0.8690(3) 0.02121(16) 0.0409(9) Uani 1.0 2 d .
C29 C 0.3263(4) 0.9189(4) -0.12060(18) 0.0778(13) Uani 1.0 2 d .
C30 C 0.3449(3) 0.5082(3) 0.09947(15) 0.0421(9) Uani 1.0 2 d .
C31 C 0.4817(3) 0.5324(3) 0.13462(16) 0.0397(9) Uani 1.0 2 d .
C32 C 0.5272(4) 0.4581(3) 0.20601(16) 0.0475(10) Uani 1.0 2 d .
C33 C 0.6549(4) 0.4706(3) 0.23948(17) 0.0519(10) Uani 1.0 2 d .
C34 C 0.7439(4) 0.5545(3) 0.20142(18) 0.0507(10) Uani 1.0 2 d .
C35 C 0.7000(3) 0.6269(3) 0.12966(17) 0.0492(10) Uani 1.0 2 d .
C36 C 0.5702(3) 0.6175(3) 0.09628(15) 0.0421(9) Uani 1.0 2 d .
H1 H 0.2725 1.1948 0.5605 0.0489 Uiso 1.0 2 calc R
H2 H 0.2070 1.4160 0.6235 0.0513 Uiso 1.0 2 calc R
H3 H 0.1018 1.4677 0.5517 0.0511 Uiso 1.0 2 calc R
H4 H 0.4006 1.3957 0.5380 0.0503 Uiso 1.0 2 calc R
H5 H 0.3146 1.5561 0.5335 0.0506 Uiso 1.0 2 calc R
H6 H 0.3751 1.4915 0.4094 0.0483 Uiso 1.0 2 calc R
H7 H 0.2051 1.5173 0.4178 0.0487 Uiso 1.0 2 calc R
H8 H -0.0858 1.2114 0.3003 0.0533 Uiso 1.0 2 calc R
H9 H -0.1961 1.1654 0.4164 0.0603 Uiso 1.0 2 calc R
H10 H -0.0802 1.1781 0.5316 0.0527 Uiso 1.0 2 calc R
H11 H 0.1548 1.2045 0.6783 0.0717 Uiso 1.0 2 calc R
H12 H 0.0056 1.2486 0.6349 0.0717 Uiso 1.0 2 calc R
H13 H 0.0992 1.0951 0.6303 0.0714 Uiso 1.0 2 calc R
H14 H 0.5533 1.1025 0.2841 0.0528 Uiso 1.0 2 calc R
H15 H 0.5723 0.8711 0.2492 0.0592 Uiso 1.0 2 calc R
H16 H 0.4670 0.7065 0.3247 0.0541 Uiso 1.0 2 calc R
H17 H 0.3495 0.7721 0.4355 0.0515 Uiso 1.0 2 calc R
H18 H 0.3209 1.0071 0.4666 0.0446 Uiso 1.0 2 calc R
H19 H 0.3409 0.7265 -0.0574 0.0592 Uiso 1.0 2 calc R
H20 H 0.1300 0.7326 -0.1221 0.0696 Uiso 1.0 2 calc R
H21 H 0.0662 0.8881 -0.0983 0.0692 Uiso 1.0 2 calc R
H22 H -0.0474 0.7063 -0.0369 0.0666 Uiso 1.0 2 calc R
H23 H 0.0143 0.7976 0.0213 0.0666 Uiso 1.0 2 calc R
H24 H 0.1485 0.5269 -0.0059 0.0634 Uiso 1.0 2 calc R
H25 H 0.0552 0.5670 0.0674 0.0634 Uiso 1.0 2 calc R
H26 H 0.2261 0.9780 0.2209 0.0602 Uiso 1.0 2 calc R
H27 H 0.2771 1.1390 0.1205 0.0619 Uiso 1.0 2 calc R
H28 H 0.2994 1.0725 -0.0027 0.0570 Uiso 1.0 2 calc R
H29 H 0.3280 0.8811 -0.1697 0.0935 Uiso 1.0 2 calc R
H30 H 0.2616 1.0102 -0.1232 0.0935 Uiso 1.0 2 calc R
H31 H 0.4217 0.9305 -0.1075 0.0935 Uiso 1.0 2 calc R
H32 H 0.4689 0.3996 0.2304 0.0565 Uiso 1.0 2 calc R
H33 H 0.6824 0.4222 0.2875 0.0609 Uiso 1.0 2 calc R
H34 H 0.8308 0.5619 0.2240 0.0602 Uiso 1.0 2 calc R
H35 H 0.7588 0.6836 0.1041 0.0589 Uiso 1.0 2 calc R
H36 H 0.5404 0.6653 0.0484 0.0502 Uiso 1.0 2 calc R

loop_
_atom_site_aniso_label
_atom_site_aniso_U_11
_atom_site_aniso_U_22
_atom_site_aniso_U_33
_atom_site_aniso_U_12
_atom_site_aniso_U_13
_atom_site_aniso_U_23
Cl1 0.0662(6) 0.0457(5) 0.0438(5) -0.0142(4) -0.0037(4) -0.0037(4)
Cl2 0.0760(6) 0.0585(5) 0.0487(5) -0.0211(5) 0.0175(4) -0.0098(4)
O1 0.0387(12) 0.0429(11) 0.0599(13) -0.0186(9) 0.0053(10) -0.0090(10)
O2 0.0817(15) 0.0314(11) 0.0600(14) -0.0216(11) 0.0009(11) -0.0089(10)
N1 0.0341(13) 0.0246(11) 0.0417(14) -0.0121(10) 0.0024(10) -0.0071(10)
N2 0.0441(14) 0.0363(13) 0.0427(15) -0.0175(11) -0.0013(11) -0.0103(11)
C1 0.0430(17) 0.0358(16) 0.0438(18) -0.0114(13) 0.0080(14) -0.0077(13)
C2 0.0497(18) 0.0345(15) 0.0438(18) -0.0085(14) 0.0002(14) -0.0117(13)
C3 0.0483(18) 0.0257(14) 0.0524(19) -0.0084(13) -0.0027(15) -0.0108(13)
C4 0.0425(17) 0.0258(14) 0.0534(19) -0.0101(12) -0.0012(14) -0.0073(13)
C5 0.0301(15) 0.0239(13) 0.0415(17) -0.0071(11) -0.0008(13) -0.0065(12)
C6 0.0373(16) 0.0260(14) 0.0457(18) -0.0071(12) 0.0003(13) -0.0056(12)
C7 0.0437(18) 0.0346(15) 0.055(2) -0.0065(13) -0.0102(15) -0.0104(14)
C8 0.0292(17) 0.0356(16) 0.087(3) -0.0067(13) -0.0043(17) -0.0143(16)
C9 0.0389(17) 0.0327(15) 0.061(2) -0.0074(13) 0.0128(15) -0.0132(14)
C10 0.0325(16) 0.0246(13) 0.0478(18) -0.0059(12) 0.0011(13) -0.0091(12)
C11 0.064(3) 0.059(2) 0.056(2) -0.0163(17) 0.0130(17) -0.0111(16)
C12 0.0401(17) 0.0326(15) 0.0305(15) -0.0115(13) 0.0026(13) -0.0021(12)
C13 0.0310(15) 0.0328(14) 0.0321(15) -0.0075(12) 0.0018(12) -0.0053(12)
C14 0.0540(19) 0.0399(17) 0.0386(17) -0.0064(14) 0.0101(14) -0.0014(14)
C15 0.065(3) 0.0449(18) 0.0384(18) 0.0008(16) 0.0051(15) -0.0105(14)
C16 0.0520(19) 0.0330(16) 0.0505(19) -0.0002(14) -0.0050(15) -0.0141(14)
C17 0.0436(18) 0.0282(15) 0.057(2) -0.0061(13) 0.0043(15) -0.0027(14)
C18 0.0371(16) 0.0318(15) 0.0432(18) -0.0041(12) 0.0059(13) -0.0056(13)
C19 0.057(2) 0.0496(18) 0.0420(19) -0.0124(16) 0.0093(15) 0.0003(15)
C20 0.062(3) 0.064(2) 0.047(2) -0.0128(18) -0.0095(17) -0.0094(16)
C21 0.054(2) 0.0449(18) 0.068(3) -0.0192(16) -0.0075(17) -0.0066(16)
C22 0.056(2) 0.0499(18) 0.052(2) -0.0205(16) 0.0002(16) -0.0135(15)
C23 0.0371(16) 0.0339(15) 0.0424(18) -0.0106(13) 0.0024(13) -0.0084(13)
C24 0.0410(17) 0.0378(16) 0.0472(19) -0.0103(13) 0.0027(14) -0.0092(14)
C25 0.053(2) 0.0405(17) 0.056(3) -0.0031(15) -0.0017(16) -0.0156(16)
C26 0.0487(19) 0.0310(16) 0.076(3) -0.0070(14) -0.0108(17) -0.0098(16)
C27 0.0428(18) 0.0362(16) 0.064(3) -0.0073(14) -0.0045(15) 0.0084(15)
C28 0.0377(17) 0.0388(16) 0.0469(18) -0.0085(13) 0.0004(13) -0.0061(14)
C29 0.076(3) 0.093(3) 0.064(3) -0.022(3) 0.014(2) 0.003(2)
C30 0.057(2) 0.0345(16) 0.0366(17) -0.0120(15) 0.0102(14) -0.0074(13)
C31 0.0476(18) 0.0292(15) 0.0439(18) -0.0071(13) 0.0049(14) -0.0117(13)
C32 0.064(3) 0.0321(16) 0.0460(19) -0.0087(15) 0.0077(16) -0.0034(14)
C33 0.059(3) 0.0468(18) 0.046(2) 0.0007(16) -0.0055(17) -0.0079(15)
C34 0.048(2) 0.0458(18) 0.057(2) -0.0014(15) -0.0025(16) -0.0163(16)
C35 0.053(2) 0.0360(17) 0.059(3) -0.0083(14) 0.0090(16) -0.0066(15)
C36 0.0494(19) 0.0358(16) 0.0410(18) -0.0069(14) 0.0027(15) -0.0062(13)

loop_
_atom_type_symbol
_atom_type_description
_atom_type_scat_dispersion_real
_atom_type_scat_dispersion_imag
_atom_type_scat_source
C C 0.0181 0.0091
;
International Tables for Crystallography
(1992, Vol. C, Tables 4.2.6.8 and 6.1.1.4)
;
H H 0.0000 0.0000
;
International Tables for Crystallography
(1992, Vol. C, Table 6.1.1.4)
;
O O 0.0492 0.0322
;
International Tables for Crystallography
(1992, Vol. C, Tables 4.2.6.8 and 6.1.1.4)
;
N N 0.0311 0.0180
;
International Tables for Crystallography
(1992, Vol. C, Tables 4.2.6.8 and 6.1.1.4)
;
Cl Cl 0.3639 0.7018
;
International Tables for Crystallography
(1992, Vol. C, Tables 4.2.6.8 and 6.1.1.4)
;

loop_
_geom_angle_atom_site_label_1
_geom_angle_atom_site_label_2
_geom_angle_atom_site_label_3
_geom_angle
_geom_angle_publ_flag
C4 N1 C5 116.06(19) yes
C4 N1 C12 118.9(3) yes
C5 N1 C12 125.0(2) yes
C22 N2 C23 117.61(19) yes
C22 N2 C30 117.6(3) yes
C23 N2 C30 123.6(3) yes
C2 C1 C10 112.3(2) yes
C2 C1 C11 110.0(3) yes
C10 C1 C11 113.4(3) yes
C1 C2 C3 116.5(2) yes
C2 C3 C4 115.2(3) yes
N1 C4 C3 111.47(19) yes
N1 C5 C6 120.2(3) yes
N1 C5 C10 119.6(3) yes
C6 C5 C10 120.0(3) yes
Cl1 C6 C5 119.9(2) yes
Cl1 C6 C7 119.1(3) yes
C5 C6 C7 121.0(3) yes
C6 C7 C8 119.0(3) yes
C7 C8 C9 120.7(3) yes
C8 C9 C10 121.1(3) yes
C1 C10 C5 119.7(3) yes
C1 C10 C9 122.2(3) yes
C5 C10 C9 118.1(3) yes
O1 C12 N1 121.2(3) yes
O1 C12 C13 120.2(3) yes
N1 C12 C13 118.6(3) yes
C12 C13 C14 116.6(3) yes
C12 C13 C18 124.4(3) yes
C14 C13 C18 118.9(3) yes
C13 C14 C15 120.6(3) yes
C14 C15 C16 120.1(3) yes
C15 C16 C17 119.7(3) yes
C16 C17 C18 120.6(3) yes
C13 C18 C17 120.1(3) yes
C20 C19 C28 109.9(3) yes
C20 C19 C29 109.6(3) yes
C28 C19 C29 114.8(3) yes
C19 C20 C21 116.2(3) yes
C20 C21 C22 116.0(3) yes
N2 C22 C21 113.1(3) yes
N2 C23 C24 121.2(3) yes
N2 C23 C28 119.0(3) yes
C24 C23 C28 119.7(3) yes
Cl2 C24 C23 118.9(2) yes
Cl2 C24 C25 120.1(3) yes
C23 C24 C25 121.0(3) yes
C24 C25 C26 119.3(3) yes
C25 C26 C27 120.4(3) yes
C26 C27 C28 121.5(3) yes
C19 C28 C23 117.1(3) yes
C19 C28 C27 124.9(3) yes
C23 C28 C27 118.0(3) yes
O2 C30 N2 121.0(3) yes
O2 C30 C31 121.0(3) yes
N2 C30 C31 118.0(3) yes
C30 C31 C32 118.3(3) yes
C30 C31 C36 122.5(3) yes
C32 C31 C36 119.0(3) yes
C31 C32 C33 121.1(3) yes
C32 C33 C34 120.2(3) yes
C33 C34 C35 118.9(3) yes
C34 C35 C36 121.3(3) yes
C31 C36 C35 119.5(3) yes
C2 C1 H1 105.757 no
C10 C1 H1 107.559 no
C11 C1 H1 107.437 no
C1 C2 H2 107.589 no
C1 C2 H3 105.689 no
C3 C2 H2 110.352 no
C3 C2 H3 106.970 no
H2 C2 H3 109.483 no
C2 C3 H4 106.668 no
C2 C3 H5 108.852 no
C4 C3 H4 107.183 no
C4 C3 H5 109.299 no
H4 C3 H5 109.498 no
N1 C4 H6 106.781 no
N1 C4 H7 108.255 no
C3 C4 H6 110.863 no
C3 C4 H7 109.982 no
H6 C4 H7 109.398 no
C6 C7 H8 119.782 no
C8 C7 H8 121.220 no
C7 C8 H9 119.888 no
C9 C8 H9 119.366 no
C8 C9 H10 120.501 no
C10 C9 H10 118.381 no
C1 C11 H11 110.084 no
C1 C11 H12 108.505 no
C1 C11 H13 109.909 no
H11 C11 H12 109.445 no
H11 C11 H13 109.440 no
H12 C11 H13 109.439 no
C13 C14 H14 118.369 no
C15 C14 H14 120.975 no
C14 C15 H15 119.647 no
C16 C15 H15 120.295 no
C15 C16 H16 120.015 no
C17 C16 H16 120.257 no
C16 C17 H17 119.762 no
C18 C17 H17 119.605 no
C13 C18 H18 118.869 no
C17 C18 H18 121.029 no
C20 C19 H19 106.466 no
C28 C19 H19 107.720 no
C29 C19 H19 107.937 no
C19 C20 H20 110.857 no
C19 C20 H21 106.795 no
C21 C20 H20 106.469 no
C21 C20 H21 106.852 no
H20 C20 H21 109.451 no
C20 C21 H22 110.174 no
C20 C21 H23 108.799 no
C22 C21 H22 108.573 no
C22 C21 H23 103.667 no
H22 C21 H23 109.358 no
N2 C22 H24 109.314 no
N2 C22 H25 109.812 no
C21 C22 H24 107.007 no
C21 C22 H25 108.062 no
H24 C22 H25 109.483 no
C24 C25 H26 120.044 no
C26 C25 H26 120.688 no
C25 C26 H27 120.876 no
C27 C26 H27 118.772 no
C26 C27 H28 120.264 no
C28 C27 H28 118.264 no
C19 C29 H29 110.997 no
C19 C29 H30 108.555 no
C19 C29 H31 108.935 no
H29 C29 H30 109.446 no
H29 C29 H31 109.442 no
H30 C29 H31 109.442 no
C31 C32 H32 118.397 no
C33 C32 H32 120.511 no
C32 C33 H33 119.941 no
C34 C33 H33 119.890 no
C33 C34 H34 119.988 no
C35 C34 H34 121.101 no
C34 C35 H35 119.268 no
C36 C35 H35 119.395 no
C31 C36 H36 118.712 no
C35 C36 H36 121.798 no

loop_
_geom_bond_atom_site_label_1
_geom_bond_atom_site_label_2
_geom_bond_distance
_geom_bond_publ_flag
Cl1 C6 1.731(3) yes
Cl2 C24 1.740(3) yes
O1 C12 1.228(4) yes
O2 C30 1.223(4) yes
N1 C4 1.477(4) yes
N1 C5 1.426(4) yes
N1 C12 1.365(3) yes
N2 C22 1.466(4) yes
N2 C23 1.431(4) yes
N2 C30 1.365(3) yes
C1 C2 1.546(4) yes
C1 C10 1.536(4) yes
C1 C11 1.517(4) yes
C2 C3 1.515(4) yes
C3 C4 1.509(4) yes
C5 C6 1.404(4) yes
C5 C10 1.393(4) yes
C6 C7 1.381(4) yes
C7 C8 1.369(5) yes
C8 C9 1.393(5) yes
C9 C10 1.393(4) yes
C12 C13 1.503(4) yes
C13 C14 1.384(4) yes
C13 C18 1.392(4) yes
C14 C15 1.382(4) yes
C15 C16 1.383(4) yes
C16 C17 1.369(4) yes
C17 C18 1.385(4) yes
C19 C20 1.556(5) yes
C19 C28 1.515(4) yes
C19 C29 1.500(5) yes
C20 C21 1.525(5) yes
C21 C22 1.482(4) yes
C23 C24 1.396(4) yes
C23 C28 1.400(4) yes
C24 C25 1.382(4) yes
C25 C26 1.375(5) yes
C26 C27 1.380(5) yes
C27 C28 1.395(4) yes
C30 C31 1.500(5) yes
C31 C32 1.399(4) yes
C31 C36 1.397(4) yes
C32 C33 1.373(5) yes
C33 C34 1.391(5) yes
C34 C35 1.395(4) yes
C35 C36 1.382(5) yes
C1 H1 0.980 no
C2 H2 0.970 no
C2 H3 0.970 no
C3 H4 0.970 no
C3 H5 0.970 no
C4 H6 0.970 no
C4 H7 0.970 no
C7 H8 0.930 no
C8 H9 0.930 no
C9 H10 0.930 no
C11 H11 0.960 no
C11 H12 0.960 no
C11 H13 0.960 no
C14 H14 0.930 no
C15 H15 0.930 no
C16 H16 0.930 no
C17 H17 0.930 no
C18 H18 0.930 no
C19 H19 0.980 no
C20 H20 0.970 no
C20 H21 0.970 no
C21 H22 0.970 no
C21 H23 0.970 no
C22 H24 0.970 no
C22 H25 0.970 no
C25 H26 0.930 no
C26 H27 0.930 no
C27 H28 0.930 no
C29 H29 0.960 no
C29 H30 0.960 no
C29 H31 0.960 no
C32 H32 0.930 no
C33 H33 0.930 no
C34 H34 0.930 no
C35 H35 0.930 no
C36 H36 0.930 no

loop_
_geom_contact_atom_site_label_1
_geom_contact_atom_site_label_2
_geom_contact_distance
_geom_contact_publ_flag
_geom_contact_site_symmetry_2
Cl1 N1 2.995(2) no .
Cl1 C12 3.334(3) no .
Cl1 C13 3.475(3) no .
Cl2 N2 2.996(3) no .
Cl2 C30 3.199(3) no .
Cl2 C31 3.410(3) no .
Cl2 C32 3.587(3) no .
O1 C3 3.467(3) no .
O1 C4 2.727(3) no .
O1 C5 3.586(3) no .
O1 C14 2.873(4) no .
O1 C18 3.540(4) no .
O2 C22 2.685(3) no .
O2 C23 3.565(3) no .
O2 C32 2.938(4) no .
O2 C36 3.511(4) no .
N1 C1 2.861(4) no .
N1 C2 3.032(4) no .
N1 C14 3.580(4) no .
N1 C18 3.095(3) no .
N2 C19 2.789(4) no .
N2 C20 3.041(4) no .
N2 C36 3.058(4) no .
C1 C4 3.159(4) no .
C2 C5 3.150(4) no .
C3 C5 3.237(4) no .
C3 C10 3.288(4) no .
C3 C12 3.300(4) no .
C4 C6 3.430(4) no .
C4 C10 3.128(4) no .
C5 C8 2.768(4) no .
C5 C13 2.909(4) no .
C5 C18 3.023(3) no .
C6 C9 2.750(4) no .
C6 C12 3.236(4) no .
C6 C13 3.345(4) no .
C6 C18 3.524(4) no .
C7 C10 2.812(4) no .
C9 C11 2.898(4) no .
C10 C12 3.476(4) no .
C10 C18 3.460(4) no .
C13 C16 2.780(4) no .
C14 C17 2.754(4) no .
C15 C18 2.761(4) no .
C19 C22 3.078(5) no .
C20 C23 3.082(4) no .
C20 C27 3.560(5) no .
C21 C23 2.766(4) no .
C21 C28 2.892(5) no .
C22 C24 3.446(5) no .
C22 C28 3.171(5) no .
C23 C26 2.773(4) no .
C23 C31 2.888(4) no .
C23 C36 3.065(4) no .
C24 C27 2.748(4) no .
C24 C30 3.160(4) no .
C24 C31 3.274(4) no .
C24 C36 3.598(4) no .
C25 C28 2.803(5) no .
C27 C29 2.968(5) no .
C28 C30 3.519(4) no .
C28 C36 3.493(4) no .
C31 C34 2.795(5) no .
C32 C35 2.756(5) no .
C33 C36 2.786(4) no .
Cl1 O2 3.270(2) no 1_565
Cl2 C16 3.569(3) no .
O1 C3 3.552(4) no 2_686
O1 C8 3.329(4) no 1_655
O1 C32 3.491(4) no 1_565
O1 C33 3.362(4) no 1_565
O2 Cl1 3.270(2) no 1_545
O2 C26 3.369(4) no 1_545
O2 C36 3.527(4) no 2_665
C3 O1 3.552(4) no 2_686
C8 O1 3.329(4) no 1_455
C15 C25 3.362(4) no .
C16 Cl2 3.569(3) no .
C21 C26 3.570(4) no 2_575
C21 C27 3.557(4) no 2_575
C22 C22 3.447(5) no 2_565
C25 C15 3.362(4) no .
C26 O2 3.369(4) no 1_565
C26 C21 3.570(4) no 2_575
C27 C21 3.557(4) no 2_575
C32 O1 3.491(4) no 1_545
C33 O1 3.362(4) no 1_545
C36 O2 3.527(4) no 2_665
Cl1 H8 2.7755 no .
Cl2 H25 3.5126 no .
Cl2 H26 2.8089 no .
Cl2 H32 3.4654 no .
O1 H4 3.0684 no .
O1 H6 2.3335 no .
O1 H7 3.5552 no .
O1 H14 2.6303 no .
O2 H24 2.5367 no .
O2 H25 2.7785 no .
O2 H32 2.7387 no .
N1 H1 2.6971 no .
N1 H3 3.3091 no .
N1 H4 2.6170 no .
N1 H5 3.2955 no .
N1 H18 2.9175 no .
N2 H19 2.5187 no .
N2 H20 3.4990 no .
N2 H22 3.2765 no .
N2 H23 2.5782 no .
N2 H36 2.8587 no .
C1 H4 2.7616 no .
C1 H5 3.4110 no .
C1 H7 3.4439 no .
C1 H10 2.6974 no .
C1 H18 3.0979 no .
C2 H6 3.3817 no .
C2 H7 2.7594 no .
C2 H11 2.6509 no .
C2 H12 2.7155 no .
C2 H13 3.3413 no .
C3 H1 2.6418 no .
C4 H1 3.1924 no .
C4 H2 3.3764 no .
C4 H3 2.7115 no .
C5 H1 2.7000 no .
C5 H3 3.1801 no .
C5 H4 3.5684 no .
C5 H6 3.2063 no .
C5 H7 2.5161 no .
C5 H8 3.2591 no .
C5 H10 3.2231 no .
C5 H18 2.6879 no .
C6 H7 3.2256 no .
C6 H9 3.2116 no .
C6 H18 3.4499 no .
C7 H10 3.2387 no .
C9 H1 3.2036 no .
C9 H3 3.3987 no .
C9 H8 3.2462 no .
C9 H12 2.7511 no .
C9 H13 2.8514 no .
C9 H18 3.5443 no .
C10 H2 3.3457 no .
C10 H3 2.5766 no .
C10 H7 3.1580 no .
C10 H9 3.2570 no .
C10 H11 3.3737 no .
C10 H12 2.7362 no .
C10 H13 2.7397 no .
C10 H18 2.7833 no .
C11 H2 2.4913 no .
C11 H3 2.8437 no .
C11 H10 2.5123 no .
C12 H1 3.2473 no .
C12 H4 3.0640 no .
C12 H6 2.4807 no .
C12 H7 3.1670 no .
C12 H14 2.5530 no .
C12 H18 2.7239 no .
C13 H15 3.2377 no .
C13 H17 3.2420 no .
C14 H16 3.2341 no .
C14 H18 3.2250 no .
C15 H17 3.2195 no .
C16 H14 3.2398 no .
C16 H18 3.2350 no .
C17 H15 3.2211 no .
C18 H1 3.3297 no .
C18 H14 3.2229 no .
C18 H16 3.2320 no .
C19 H22 3.4333 no .
C19 H23 2.8604 no .
C19 H24 3.2993 no .
C19 H28 2.7376 no .
C19 H36 3.1681 no .
C20 H24 2.7248 no .
C20 H25 3.3562 no .
C20 H29 2.6691 no .
C20 H30 2.6818 no .
C20 H31 3.3284 no .
C21 H19 2.9214 no .
C22 H19 2.9451 no .
C22 H20 2.8283 no .
C22 H21 3.3296 no .
C23 H19 2.6220 no .
C23 H23 2.4554 no .
C23 H24 3.2097 no .
C23 H25 2.9608 no .
C23 H26 3.2545 no .
C23 H28 3.2305 no .
C23 H36 2.7858 no .
C24 H23 3.1574 no .
C24 H25 3.5908 no .
C24 H27 3.2256 no .
C25 H28 3.2294 no .
C27 H19 3.2408 no .
C27 H21 3.5476 no .
C27 H23 3.5452 no .
C27 H26 3.2328 no .
C27 H30 2.8141 no .
C27 H31 2.9344 no .
C28 H20 3.3339 no .
C28 H21 2.8326 no .
C28 H23 2.6555 no .
C28 H27 3.2486 no .
C28 H29 3.3629 no .
C28 H30 2.7330 no .
C28 H31 2.7171 no .
C28 H36 2.8857 no .
C29 H20 2.8048 no .
C29 H21 2.5503 no .
C29 H28 2.6238 no .
C30 H19 3.2717 no .
C30 H24 2.5893 no .
C30 H25 2.7327 no .
C30 H32 2.6028 no .
C30 H36 2.6886 no .
C31 H33 3.2510 no .
C31 H35 3.2388 no .
C32 H34 3.2330 no .
C32 H36 3.2437 no .
C33 H35 3.2369 no .
C34 H32 3.2385 no .
C34 H36 3.2670 no .
C35 H33 3.2411 no .
C36 H19 3.4104 no .
C36 H32 3.2413 no .
C36 H34 3.2612 no .
H1 H2 2.4470 no .
H1 H3 2.7768 no .
H1 H4 2.4552 no .
H1 H5 3.5326 no .
H1 H10 3.4056 no .
H1 H11 2.3328 no .
H1 H12 2.8074 no .
H1 H13 2.3273 no .
H1 H18 2.5201 no .
H2 H4 2.3423 no .
H2 H5 2.3202 no .
H2 H11 2.2869 no .
H2 H12 2.7019 no .
H2 H13 3.3993 no .
H3 H4 2.7852 no .
H3 H5 2.3320 no .
H3 H6 3.5911 no .
H3 H7 2.5619 no .
H3 H10 3.5678 no .
H3 H11 3.1458 no .
H3 H12 2.7249 no .
H4 H6 2.3354 no .
H4 H7 2.8115 no .
H5 H6 2.3453 no .
H5 H7 2.3663 no .
H8 H9 2.3147 no .
H9 H10 2.3210 no .
H10 H11 3.4573 no .
H10 H12 2.1961 no .
H10 H13 2.3908 no .
H13 H18 3.5997 no .
H14 H15 2.3212 no .
H15 H16 2.3178 no .
H16 H17 2.3006 no .
H17 H18 2.3238 no .
H19 H20 2.2825 no .
H19 H21 2.8066 no .
H19 H23 3.3422 no .
H19 H24 2.9512 no .
H19 H28 3.4757 no .
H19 H29 2.3242 no .
H19 H30 2.7990 no .
H19 H31 2.3167 no .
H19 H36 2.5905 no .
H20 H22 2.2660 no .
H20 H23 2.8013 no .
H20 H24 2.6632 no .
H20 H29 2.6375 no .
H20 H30 3.1329 no .
H21 H22 2.3759 no .
H21 H23 2.2670 no .
H21 H28 3.5824 no .
H21 H29 2.7514 no .
H21 H30 2.3805 no .
H21 H31 3.4562 no .
H22 H24 2.2928 no .
H22 H25 2.2530 no .
H23 H24 2.7346 no .
H23 H25 2.2305 no .
H26 H27 2.3271 no .
H27 H28 2.2967 no .
H28 H29 3.5688 no .
H28 H30 2.2889 no .
H28 H31 2.5223 no .
H31 H36 3.5603 no .
H32 H33 2.3095 no .
H33 H34 2.3194 no .
H34 H35 2.3299 no .
H35 H36 2.3287 no .
Cl1 H26 3.1942 no .
Cl1 H27 3.0899 no .
Cl1 H32 3.1656 no 1_565
Cl2 H7 3.5189 no 1_545
Cl2 H11 3.5982 no 2_576
Cl2 H12 2.9969 no 2_576
Cl2 H16 3.1541 no .
O1 H4 3.5858 no 2_686
O1 H5 2.7123 no 2_686
O1 H9 2.5603 no 1_655
O1 H17 3.1755 no 2_676
O1 H18 3.5766 no 2_676
O1 H32 2.9492 no 1_565
O1 H33 2.6741 no 1_565
O2 H19 3.2548 no 2_665
O2 H22 3.1152 no 2_565
O2 H27 2.4765 no 1_545
O2 H31 3.4870 no 2_665
O2 H36 2.8944 no 2_665
C2 H3 3.4511 no 2_586
C2 H33 3.4439 no 2_676
C3 H4 3.4001 no 2_686
C3 H6 3.3365 no 2_686
C3 H16 3.4696 no 2_676
C3 H17 3.2940 no 1_565
C3 H17 3.5642 no 2_676
C4 H4 3.4728 no 2_686
C4 H16 3.5449 no 1_565
C4 H17 3.1386 no 1_565
C5 H3 3.3010 no 2_586
C6 H3 3.5078 no 2_586
C7 H3 3.5753 no 2_586
C7 H13 3.1347 no 2_576
C7 H33 3.0530 no 1_465
C8 H3 3.3781 no 2_586
C8 H5 3.0182 no 2_586
C8 H13 2.9000 no 2_576
C8 H17 3.4599 no 2_576
C8 H18 3.5442 no 2_576
C8 H33 3.3627 no 1_465
C9 H3 3.1272 no 2_586
C9 H5 3.1540 no 2_586
C9 H7 3.4565 no 2_586
C9 H10 3.5929 no 2_576
C9 H17 3.2271 no 2_576
C10 H3 3.0828 no 2_586
C11 H9 3.5657 no 2_576
C12 H9 3.5039 no 1_655
C12 H32 3.2118 no 1_565
C13 H1 3.5422 no 2_676
C13 H18 3.5432 no 2_676
C14 H1 3.3752 no 2_676
C14 H11 3.5398 no 2_676
C14 H26 3.2837 no .
C14 H29 3.0440 no 2_675
C14 H32 3.5721 no 1_565
C15 H1 3.1640 no 2_676
C15 H11 3.0437 no 2_676
C15 H26 3.0047 no .
C15 H29 3.3671 no 2_675
C15 H31 3.5730 no 2_675
C16 H1 3.0937 no 2_676
C16 H2 3.4304 no 2_676
C16 H4 2.8477 no 2_676
C16 H6 3.3124 no 1_545
C16 H26 3.1578 no .
C17 H1 3.2261 no 2_676
C17 H4 2.8183 no 2_676
C17 H5 3.5242 no 1_545
C17 H6 3.3350 no 1_545
C17 H10 3.1302 no 2_576
C17 H26 3.5605 no .
C18 H1 3.4637 no 2_676
C18 H9 3.5436 no 2_576
C18 H10 3.4183 no 2_576
C18 H18 3.5447 no 2_676
C21 H24 3.2801 no 2_565
C21 H25 3.3252 no 2_565
C21 H27 3.4652 no 2_575
C21 H28 3.4228 no 2_575
C21 H35 3.4397 no 1_455
C22 H22 3.1158 no 2_565
C22 H24 3.0569 no 2_565
C22 H25 3.1135 no 2_565
C25 H15 3.3580 no .
C25 H21 3.1974 no 2_575
C26 H21 3.0964 no 2_575
C26 H22 3.0217 no 2_575
C26 H23 3.5444 no 2_575
C26 H31 2.9820 no 2_675
C27 H21 3.4446 no 2_575
C27 H22 3.1758 no 2_575
C27 H23 3.1721 no 2_575
C27 H31 3.2304 no 2_675
C29 H14 3.0744 no 2_675
C29 H15 3.1323 no 2_675
C30 H19 3.4751 no 2_665
C30 H36 3.2679 no 2_665
C31 H19 3.1221 no 2_665
C32 H14 3.4956 no 1_545
C32 H16 3.2647 no .
C32 H19 3.3729 no 2_665
C32 H29 3.3816 no 2_665
C33 H2 3.1112 no 2_676
C33 H8 3.2288 no 1_645
C33 H16 3.0831 no .
C33 H20 3.3584 no 2_665
C34 H2 3.1411 no 2_676
C34 H11 3.5246 no 2_676
C34 H15 3.3220 no .
C34 H16 3.5546 no .
C34 H20 3.2097 no 2_665
C35 H15 3.3273 no .
C35 H20 3.5110 no 2_665
C35 H24 2.9368 no 2_665
C35 H25 3.4747 no 1_655
C35 H28 3.4514 no 2_675
C35 H30 3.5429 no 2_675
C36 H19 3.3622 no 2_665
C36 H24 3.2225 no 2_665
H1 C13 3.5422 no 2_676
H1 C14 3.3752 no 2_676
H1 C15 3.1640 no 2_676
H1 C16 3.0937 no 2_676
H1 C17 3.2261 no 2_676
H1 C18 3.4637 no 2_676
H1 H15 3.5882 no 2_676
H1 H16 3.5028 no 2_676
H2 C16 3.4304 no 2_676
H2 C33 3.1112 no 2_676
H2 C34 3.1411 no 2_676
H2 H16 3.1775 no 2_676
H2 H33 2.6458 no 2_676
H2 H34 2.7064 no 2_676
H3 C2 3.4511 no 2_586
H3 C5 3.3010 no 2_586
H3 C6 3.5078 no 2_586
H3 C7 3.5753 no 2_586
H3 C8 3.3781 no 2_586
H3 C9 3.1272 no 2_586
H3 C10 3.0828 no 2_586
H3 H3 2.5874 no 2_586
H3 H7 2.9196 no 2_586
H3 H10 3.5163 no 2_586
H4 O1 3.5858 no 2_686
H4 C3 3.4001 no 2_686
H4 C4 3.4728 no 2_686
H4 C16 2.8477 no 2_676
H4 C17 2.8183 no 2_676
H4 H4 3.1838 no 2_686
H4 H5 3.0514 no 2_686
H4 H6 2.7523 no 2_686
H4 H16 2.7140 no 2_676
H4 H17 2.5988 no 2_676
H5 O1 2.7123 no 2_686
H5 C8 3.0182 no 2_586
H5 C9 3.1540 no 2_586
H5 C17 3.5242 no 1_565
H5 H4 3.0514 no 2_686
H5 H6 3.0352 no 2_686
H5 H9 2.8937 no 2_586
H5 H10 3.1508 no 2_586
H5 H17 2.6172 no 1_565
H5 H33 3.1519 no 2_676
H6 C3 3.3365 no 2_686
H6 C16 3.3124 no 1_565
H6 C17 3.3350 no 1_565
H6 H4 2.7523 no 2_686
H6 H5 3.0352 no 2_686
H6 H16 2.6871 no 1_565
H6 H17 2.7238 no 1_565
H6 H32 3.3926 no 1_565
H6 H33 3.5811 no 1_565
H7 Cl2 3.5189 no 1_565
H7 C9 3.4565 no 2_586
H7 H3 2.9196 no 2_586
H7 H10 3.1277 no 2_586
H7 H12 2.7758 no 2_586
H7 H17 3.0479 no 1_565
H8 C33 3.2288 no 1_465
H8 H13 3.0811 no 2_576
H8 H20 3.1204 no 2_575
H8 H29 3.5265 no 2_575
H8 H33 2.6654 no 1_465
H8 H34 3.4225 no 1_465
H9 O1 2.5603 no 1_455
H9 C11 3.5657 no 2_576
H9 C12 3.5039 no 1_455
H9 C18 3.5436 no 2_576
H9 H5 2.8937 no 2_586
H9 H13 2.6815 no 2_576
H9 H14 3.4892 no 1_455
H9 H17 3.0088 no 2_576
H9 H18 2.8857 no 2_576
H9 H33 3.2028 no 1_465
H10 C9 3.5929 no 2_576
H10 C17 3.1302 no 2_576
H10 C18 3.4183 no 2_576
H10 H3 3.5163 no 2_586
H10 H5 3.1508 no 2_586
H10 H7 3.1277 no 2_586
H10 H17 2.5657 no 2_576
H10 H18 3.1336 no 2_576
H11 Cl2 3.5982 no 2_576
H11 C14 3.5398 no 2_676
H11 C15 3.0437 no 2_676
H11 C34 3.5246 no 2_676
H11 H15 2.8113 no 2_676
H11 H34 2.9591 no 2_676
H12 Cl2 2.9969 no 2_576
H12 H7 2.7758 no 2_586
H13 C7 3.1347 no 2_576
H13 C8 2.9000 no 2_576
H13 H8 3.0811 no 2_576
H13 H9 2.6815 no 2_576
H14 C29 3.0744 no 2_675
H14 C32 3.4956 no 1_565
H14 H9 3.4892 no 1_655
H14 H29 2.2894 no 2_675
H14 H30 3.4473 no 2_675
H14 H31 3.1311 no 2_675
H14 H32 2.8593 no 1_565
H14 H33 3.5022 no 1_565
H15 C25 3.3580 no .
H15 C29 3.1323 no 2_675
H15 C34 3.3220 no .
H15 C35 3.3273 no .
H15 H1 3.5882 no 2_676
H15 H11 2.8113 no 2_676
H15 H26 3.2552 no .
H15 H29 2.9341 no 2_675
H15 H30 2.9548 no 2_675
H15 H31 2.9728 no 2_675
H15 H34 3.5100 no .
H15 H35 3.5105 no .
H16 Cl2 3.1541 no .
H16 C3 3.4696 no 2_676
H16 C4 3.5449 no 1_545
H16 C32 3.2647 no .
H16 C33 3.0831 no .
H16 C34 3.5546 no .
H16 H1 3.5028 no 2_676
H16 H2 3.1775 no 2_676
H16 H4 2.7140 no 2_676
H16 H6 2.6871 no 1_545
H16 H26 3.4697 no .
H16 H32 3.4938 no .
H16 H33 3.1812 no .
H17 O1 3.1755 no 2_676
H17 C3 3.2940 no 1_545
H17 C3 3.5642 no 2_676
H17 C4 3.1386 no 1_545
H17 C8 3.4599 no 2_576
H17 C9 3.2271 no 2_576
H17 H4 2.5988 no 2_676
H17 H5 2.6172 no 1_545
H17 H6 2.7238 no 1_545
H17 H7 3.0479 no 1_545
H17 H9 3.0088 no 2_576
H17 H10 2.5657 no 2_576
H18 O1 3.5766 no 2_676
H18 C8 3.5442 no 2_576
H18 C13 3.5432 no 2_676
H18 C18 3.5447 no 2_676
H18 H9 2.8857 no 2_576
H18 H10 3.1336 no 2_576
H18 H18 3.5577 no 2_676
H19 O2 3.2548 no 2_665
H19 C30 3.4751 no 2_665
H19 C31 3.1221 no 2_665
H19 C32 3.3729 no 2_665
H19 C36 3.3622 no 2_665
H20 C33 3.3584 no 2_665
H20 C34 3.2097 no 2_665
H20 C35 3.5110 no 2_665
H20 H8 3.1204 no 2_575
H20 H34 3.4296 no 2_665
H21 C25 3.1974 no 2_575
H21 C26 3.0964 no 2_575
H21 C27 3.4446 no 2_575
H21 H23 3.3571 no 2_575
H21 H26 3.4664 no 2_575
H21 H27 3.3270 no 2_575
H22 O2 3.1152 no 2_565
H22 C22 3.1158 no 2_565
H22 C26 3.0217 no 2_575
H22 C27 3.1758 no 2_575
H22 H24 2.6286 no 2_565
H22 H25 2.7274 no 2_565
H22 H27 2.7196 no 2_575
H22 H28 2.9852 no 2_575
H22 H35 3.0708 no 1_455
H23 C26 3.5444 no 2_575
H23 C27 3.1721 no 2_575
H23 H21 3.3571 no 2_575
H23 H28 2.9867 no 2_575
H23 H30 3.4691 no 2_575
H23 H35 3.1207 no 1_455
H24 C21 3.2801 no 2_565
H24 C22 3.0569 no 2_565
H24 C35 2.9368 no 2_665
H24 C36 3.2225 no 2_665
H24 H22 2.6286 no 2_565
H24 H24 2.9479 no 2_565
H24 H25 2.5552 no 2_565
H24 H35 2.7765 no 2_665
H24 H36 3.2702 no 2_665
H25 C21 3.3252 no 2_565
H25 C22 3.1135 no 2_565
H25 C35 3.4747 no 1_455
H25 H22 2.7274 no 2_565
H25 H24 2.5552 no 2_565
H25 H25 3.0639 no 2_565
H25 H34 3.4478 no 1_455
H25 H35 2.8960 no 1_455
H26 Cl1 3.1942 no .
H26 C14 3.2837 no .
H26 C15 3.0047 no .
H26 C16 3.1578 no .
H26 C17 3.5605 no .
H26 H15 3.2552 no .
H26 H16 3.4697 no .
H26 H21 3.4664 no 2_575
H27 Cl1 3.0899 no .
H27 O2 2.4765 no 1_565
H27 C21 3.4652 no 2_575
H27 H21 3.3270 no 2_575
H27 H22 2.7196 no 2_575
H27 H31 2.8044 no 2_675
H28 C21 3.4228 no 2_575
H28 C35 3.4514 no 2_675
H28 H22 2.9852 no 2_575
H28 H23 2.9867 no 2_575
H28 H31 3.2646 no 2_675
H28 H35 2.7518 no 2_675
H28 H36 3.1999 no 2_675
H29 C14 3.0440 no 2_675
H29 C15 3.3671 no 2_675
H29 C32 3.3816 no 2_665
H29 H8 3.5265 no 2_575
H29 H14 2.2894 no 2_675
H29 H15 2.9341 no 2_675
H29 H32 3.2440 no 2_665
H30 C35 3.5429 no 2_675
H30 H14 3.4473 no 2_675
H30 H15 2.9548 no 2_675
H30 H23 3.4691 no 2_575
H30 H35 2.9435 no 2_675
H31 O2 3.4870 no 2_665
H31 C15 3.5730 no 2_675
H31 C26 2.9820 no 2_675
H31 C27 3.2304 no 2_675
H31 H14 3.1311 no 2_675
H31 H15 2.9728 no 2_675
H31 H27 2.8044 no 2_675
H31 H28 3.2646 no 2_675
H32 Cl1 3.1656 no 1_545
H32 O1 2.9492 no 1_545
H32 C12 3.2118 no 1_545
H32 C14 3.5721 no 1_545
H32 H6 3.3926 no 1_545
H32 H14 2.8593 no 1_545
H32 H16 3.4938 no .
H32 H29 3.2440 no 2_665
H33 O1 2.6741 no 1_545
H33 C2 3.4439 no 2_676
H33 C7 3.0530 no 1_645
H33 C8 3.3627 no 1_645
H33 H2 2.6458 no 2_676
H33 H5 3.1519 no 2_676
H33 H6 3.5811 no 1_545
H33 H8 2.6654 no 1_645
H33 H9 3.2028 no 1_645
H33 H14 3.5022 no 1_545
H33 H16 3.1812 no .
H34 H2 2.7064 no 2_676
H34 H8 3.4225 no 1_645
H34 H11 2.9591 no 2_676
H34 H15 3.5100 no .
H34 H20 3.4296 no 2_665
H34 H25 3.4478 no 1_655
H35 C21 3.4397 no 1_655
H35 H15 3.5105 no .
H35 H22 3.0708 no 1_655
H35 H23 3.1207 no 1_655
H35 H24 2.7765 no 2_665
H35 H25 2.8960 no 1_655
H35 H28 2.7518 no 2_675
H35 H30 2.9435 no 2_675
H36 O2 2.8944 no 2_665
H36 C30 3.2679 no 2_665
H36 H24 3.2702 no 2_665
H36 H28 3.1999 no 2_675

loop_
_geom_torsion_atom_site_label_1
_geom_torsion_atom_site_label_2
_geom_torsion_atom_site_label_3
_geom_torsion_atom_site_label_4
_geom_torsion
_geom_torsion_publ_flag
C4 N1 C5 C6 104.4(3) no
C4 N1 C5 C10 -70.4(3) no
C5 N1 C4 C3 87.0(3) no
C4 N1 C12 O1 -2.8(4) no
C4 N1 C12 C13 177.48(18) no
C12 N1 C4 C3 -94.3(3) no
C5 N1 C12 O1 175.8(2) no
C5 N1 C12 C13 -4.0(4) no
C12 N1 C5 C6 -74.2(3) no
C12 N1 C5 C10 111.0(3) no
C22 N2 C23 C24 103.6(3) no
C22 N2 C23 C28 -73.2(3) no
C23 N2 C22 C21 23.8(3) no
C22 N2 C30 O2 -1.7(4) no
C22 N2 C30 C31 176.3(2) no
C30 N2 C22 C21 -168.2(2) no
C23 N2 C30 O2 165.5(3) no
C23 N2 C30 C31 -16.4(4) no
C30 N2 C23 C24 -63.6(4) no
C30 N2 C23 C28 119.5(3) no
C2 C1 C10 C5 64.4(3) no
C2 C1 C10 C9 -115.5(3) no
C10 C1 C2 C3 -76.4(3) no
C11 C1 C2 C3 156.4(2) no
C11 C1 C10 C5 -170.14(18) no
C11 C1 C10 C9 10.0(3) no
C1 C2 C3 C4 59.6(3) no
C2 C3 C4 N1 -60.8(3) no
N1 C5 C6 Cl1 0.9(3) no
N1 C5 C6 C7 -178.09(17) no
N1 C5 C10 C1 -2.4(3) no
N1 C5 C10 C9 177.56(17) no
C6 C5 C10 C1 -177.19(17) no
C6 C5 C10 C9 2.7(3) no
C10 C5 C6 Cl1 175.71(17) no
C10 C5 C6 C7 -3.3(3) no
Cl1 C6 C7 C8 -176.72(15) no
C5 C6 C7 C8 2.3(4) no
C6 C7 C8 C9 -0.8(4) no
C7 C8 C9 C10 0.4(4) no
C8 C9 C10 C1 178.60(19) no
C8 C9 C10 C5 -1.3(4) no
O1 C12 C13 C14 -43.4(3) no
O1 C12 C13 C18 132.2(3) no
N1 C12 C13 C14 136.3(2) no
N1 C12 C13 C18 -48.0(3) no
C12 C13 C14 C15 177.6(2) no
C12 C13 C18 C17 -175.7(2) no
C14 C13 C18 C17 -0.2(4) no
C18 C13 C14 C15 1.7(4) no
C13 C14 C15 C16 -1.3(4) no
C14 C15 C16 C17 -0.5(4) no
C15 C16 C17 C18 2.0(4) no
C16 C17 C18 C13 -1.7(4) no
C20 C19 C28 C23 67.6(3) no
C20 C19 C28 C27 -109.9(3) no
C28 C19 C20 C21 -37.8(3) no
C29 C19 C20 C21 -164.9(3) no
C29 C19 C28 C23 -168.3(2) no
C29 C19 C28 C27 14.3(4) no
C19 C20 C21 C22 -49.0(4) no
C20 C21 C22 N2 59.5(4) no
N2 C23 C24 Cl2 -3.2(4) no
N2 C23 C24 C25 177.48(19) no
N2 C23 C28 C19 5.5(4) no
N2 C23 C28 C27 -176.85(19) no
C24 C23 C28 C19 -171.4(2) no
C24 C23 C28 C27 6.3(4) no
C28 C23 C24 Cl2 173.64(19) no
C28 C23 C24 C25 -5.7(4) no
Cl2 C24 C25 C26 -177.83(16) no
C23 C24 C25 C26 1.5(4) no
C24 C25 C26 C27 2.0(4) no
C25 C26 C27 C28 -1.2(4) no
C26 C27 C28 C19 174.5(3) no
C26 C27 C28 C23 -2.9(4) no
O2 C30 C31 C32 -46.2(4) no
O2 C30 C31 C36 128.8(3) no
N2 C30 C31 C32 135.7(3) no
N2 C30 C31 C36 -49.2(4) no
C30 C31 C32 C33 176.9(2) no
C30 C31 C36 C35 -175.3(2) no
C32 C31 C36 C35 -0.3(4) no
C36 C31 C32 C33 1.7(4) no
C31 C32 C33 C34 -2.1(4) no
C32 C33 C34 C35 1.0(4) no
C33 C34 C35 C36 0.5(4) no
C34 C35 C36 C31 -0.8(4) no
